data_7100642
loop_
_publ_author_name
'B.L. Tran'
'Seth M. Cohen'

_journal_name_full 'Chemical Communications'
_journal_paper_doi 10.1039/b512185j
_journal_year 2006
_chemical_formula_sum 'C31 H20 Cl2 O4 S2 Zn'
_chemical_formula_weight 656.86
_space_group_IT_number 2
_symmetry_cell_setting triclinic
_symmetry_space_group_name_Hall '-P 1'
_symmetry_space_group_name_H-M 'P -1'
_cell_angle_alpha 92.0790(10)
_cell_angle_beta 98.5820(10)
_cell_angle_gamma 105.6480(10)
_cell_formula_units_Z 2
_cell_length_a 9.6538(5)
_cell_length_b 10.6359(6)
_cell_length_c 13.9037(8)
_cell_measurement_temperature 100(2)
_cell_volume 1354.89(13)
_diffrn_ambient_temperature 100(2)
_exptl_crystal_density_diffrn 1.610
_cod_depositor_comments
;
The following automatic conversions were performed:
'_symmetry_cell_setting' value 'Triclinic' changed to 'triclinic'
according to '/home/saulius/struct/CIF-dictionaries/cif_core.dic'
dictionary named 'cif_core.dic' version 2.4.1 from 2010-06-29.

Automatic conversion script
Id: cif_fix_enum 1527 2010-12-29 10:47:43Z saulius 
;
_cod_database_code 7100642

loop_
_symmetry_equiv_pos_as_xyz
'x, y, z'
'-x, -y, -z'

loop_
_atom_site_label
_atom_site_type_symbol
_atom_site_fract_x
_atom_site_fract_y
_atom_site_fract_z
_atom_site_U_iso_or_equiv
_atom_site_adp_type
_atom_site_occupancy
_atom_site_symmetry_multiplicity
_atom_site_calc_flag
_atom_site_refinement_flags
_atom_site_disorder_assembly
_atom_site_disorder_group
Cl1 Cl 0.16441(14) 0.30077(16) 0.27203(11) 0.0476(4) Uani 1 1 d . . .
O3 O 0.6883(3) 0.2988(3) 0.1346(2) 0.0207(6) Uani 1 1 d . . .
Zn1 Zn 0.58402(5) 0.25387(5) 0.24387(3) 0.01836(14) Uani 1 1 d . . .
S2 S 0.52564(11) 0.44975(10) 0.23725(7) 0.0197(2) Uani 1 1 d . . .
S1 S 0.42526(11) 0.05129(10) 0.25310(7) 0.0205(2) Uani 1 1 d . . .
O2 O 0.7127(3) -0.0443(3) 0.5082(2) 0.0182(6) Uani 1 1 d . . .
O4 O 0.7488(3) 0.5625(3) -0.0210(2) 0.0179(6) Uani 1 1 d . . .
O1 O 0.7159(3) 0.2190(3) 0.3543(2) 0.0199(6) Uani 1 1 d . . .
C23 C 0.6896(4) 0.6485(4) 0.0205(3) 0.0193(8) Uani 1 1 d . . .
C18 C 0.6203(4) 0.6186(4) 0.1016(3) 0.0177(8) Uani 1 1 d . . .
C17 C 0.6141(4) 0.4954(4) 0.1407(3) 0.0174(8) Uani 1 1 d . . .
C2 C 0.5359(4) 0.0124(4) 0.3476(3) 0.0185(8) Uani 1 1 d . . .
C8 C 0.5884(4) -0.1364(4) 0.4677(3) 0.0180(8) Uani 1 1 d . . .
C3 C 0.4971(4) -0.1128(4) 0.3872(3) 0.0175(8) Uani 1 1 d . . .
C24 C 0.7473(4) 0.4460(4) 0.0153(3) 0.0158(8) Uani 1 1 d . . .
C16 C 0.6835(4) 0.4086(4) 0.0978(3) 0.0160(8) Uani 1 1 d . . .
C25 C 0.8200(4) 0.3724(4) -0.0420(3) 0.0172(8) Uani 1 1 d . . .
C1 C 0.6717(4) 0.1063(4) 0.3902(3) 0.0167(8) Uani 1 1 d . . .
C22 C 0.7010(5) 0.7670(4) -0.0232(3) 0.0231(9) Uani 1 1 d . . .
H22 H 0.7489 0.7847 -0.0782 0.028 Uiso 1 1 calc R . .
C6 C 0.4330(5) -0.3511(4) 0.4733(3) 0.0252(9) Uani 1 1 d . . .
H6 H 0.4097 -0.4319 0.5026 0.030 Uiso 1 1 calc R . .
C19 C 0.5601(5) 0.7141(4) 0.1393(3) 0.0219(9) Uani 1 1 d . . .
H19 H 0.5116 0.6975 0.1941 0.026 Uiso 1 1 calc R . .
C9 C 0.7568(4) 0.0727(4) 0.4708(3) 0.0162(8) Uani 1 1 d . . .
C10 C 0.8990(4) 0.1511(4) 0.5232(3) 0.0167(8) Uani 1 1 d . . .
C7 C 0.5570(5) -0.2548(4) 0.5118(3) 0.0216(9) Uani 1 1 d . . .
H7 H 0.6204 -0.2680 0.5673 0.026 Uiso 1 1 calc R . .
C20 C 0.5717(5) 0.8298(4) 0.0972(3) 0.0261(10) Uani 1 1 d . . .
H20 H 0.5319 0.8933 0.1236 0.031 Uiso 1 1 calc R . .
C26 C 0.8871(4) 0.4306(4) -0.1183(3) 0.0202(8) Uani 1 1 d . . .
H26 H 0.8832 0.5161 -0.1333 0.024 Uiso 1 1 calc R . .
C27 C 0.9595(5) 0.3640(4) -0.1722(3) 0.0233(9) Uani 1 1 d . . .
H27 H 1.0045 0.4043 -0.2238 0.028 Uiso 1 1 calc R . .
C4 C 0.3707(5) -0.2147(4) 0.3488(3) 0.0209(9) Uani 1 1 d . . .
H4 H 0.3066 -0.2022 0.2934 0.025 Uiso 1 1 calc R . .
C5 C 0.3398(5) -0.3314(4) 0.3908(3) 0.0254(9) Uani 1 1 d . . .
H5 H 0.2550 -0.3995 0.3640 0.030 Uiso 1 1 calc R . .
C30 C 0.8268(5) 0.2464(4) -0.0223(3) 0.0215(9) Uani 1 1 d . . .
H30 H 0.7813 0.2049 0.0288 0.026 Uiso 1 1 calc R . .
C11 C 0.9787(4) 0.0933(4) 0.5920(3) 0.0205(9) Uani 1 1 d . . .
H11 H 0.9386 0.0055 0.6062 0.025 Uiso 1 1 calc R . .
C21 C 0.6414(5) 0.8565(4) 0.0154(3) 0.0259(9) Uani 1 1 d . . .
H21 H 0.6473 0.9371 -0.0133 0.031 Uiso 1 1 calc R . .
C15 C 0.9587(5) 0.2821(4) 0.5060(3) 0.0236(9) Uani 1 1 d . . .
H15 H 0.9057 0.3234 0.4604 0.028 Uiso 1 1 calc R . .
C28 C 0.9664(5) 0.2402(5) -0.1513(3) 0.0238(9) Uani 1 1 d . . .
H28 H 1.0167 0.1956 -0.1880 0.029 Uiso 1 1 calc R . .
C12 C 1.1160(5) 0.1641(5) 0.6395(3) 0.0242(9) Uani 1 1 d . . .
H12 H 1.1700 0.1237 0.6852 0.029 Uiso 1 1 calc R . .
C29 C 0.8997(5) 0.1807(4) -0.0766(3) 0.0252(9) Uani 1 1 d . . .
H29 H 0.9036 0.0949 -0.0625 0.030 Uiso 1 1 calc R . .
C13 C 1.1752(5) 0.2928(5) 0.6211(3) 0.0259(10) Uani 1 1 d . . .
H13 H 1.2699 0.3403 0.6532 0.031 Uiso 1 1 calc R . .
C14 C 1.0951(5) 0.3515(5) 0.5555(3) 0.0262(10) Uani 1 1 d . . .
H14 H 1.1341 0.4407 0.5442 0.031 Uiso 1 1 calc R . .
Cl2 Cl -0.0619(3) 0.07338(14) 0.17850(12) 0.0713(6) Uani 1 1 d . . .
C31 C -0.0234(5) 0.2269(5) 0.2414(4) 0.0363(12) Uani 1 1 d . . .
H31A H -0.0671 0.2174 0.3017 0.044 Uiso 1 1 calc R . .
H31B H -0.0685 0.2842 0.2003 0.044 Uiso 1 1 calc R . .

loop_
_atom_site_aniso_label
_atom_site_aniso_U_11
_atom_site_aniso_U_22
_atom_site_aniso_U_33
_atom_site_aniso_U_23
_atom_site_aniso_U_13
_atom_site_aniso_U_12
Cl1 0.0231(6) 0.0668(10) 0.0480(8) 0.0221(7) -0.0009(6) 0.0057(6)
O3 0.0220(15) 0.0255(16) 0.0188(14) 0.0060(12) 0.0097(12) 0.0097(12)
Zn1 0.0173(2) 0.0228(3) 0.0157(2) 0.00305(18) 0.00516(18) 0.00523(19)
S2 0.0186(5) 0.0230(5) 0.0176(5) -0.0019(4) 0.0066(4) 0.0044(4)
S1 0.0178(5) 0.0240(5) 0.0170(5) -0.0004(4) -0.0011(4) 0.0034(4)
O2 0.0152(14) 0.0229(15) 0.0170(14) 0.0004(11) 0.0032(11) 0.0061(12)
O4 0.0198(14) 0.0189(14) 0.0167(14) 0.0041(11) 0.0051(11) 0.0069(12)
O1 0.0168(14) 0.0233(15) 0.0180(14) 0.0055(12) 0.0023(11) 0.0031(12)
C23 0.0152(19) 0.021(2) 0.019(2) -0.0018(16) -0.0010(16) 0.0047(16)
C18 0.0121(18) 0.020(2) 0.018(2) -0.0011(16) -0.0016(15) 0.0013(15)
C17 0.0095(17) 0.022(2) 0.0178(19) -0.0018(16) 0.0014(15) 0.0008(15)
C2 0.020(2) 0.025(2) 0.0130(18) -0.0023(15) 0.0048(15) 0.0093(17)
C8 0.0148(19) 0.022(2) 0.0176(19) -0.0018(16) 0.0059(15) 0.0044(16)
C3 0.0167(19) 0.017(2) 0.019(2) -0.0024(15) 0.0077(16) 0.0030(15)
C24 0.0114(18) 0.019(2) 0.0154(19) -0.0021(15) -0.0016(14) 0.0039(15)
C16 0.0117(18) 0.022(2) 0.0139(18) 0.0014(15) 0.0025(14) 0.0036(15)
C25 0.0125(18) 0.023(2) 0.0154(19) -0.0020(15) 0.0029(15) 0.0044(16)
C1 0.0150(19) 0.019(2) 0.0168(19) -0.0004(15) 0.0046(15) 0.0057(16)
C22 0.023(2) 0.024(2) 0.021(2) 0.0015(17) 0.0004(17) 0.0046(17)
C6 0.026(2) 0.019(2) 0.033(2) 0.0046(18) 0.0125(19) 0.0069(18)
C19 0.020(2) 0.024(2) 0.020(2) -0.0061(17) 0.0000(16) 0.0056(17)
C9 0.0142(18) 0.022(2) 0.0139(18) -0.0005(15) 0.0059(15) 0.0065(16)
C10 0.0128(18) 0.026(2) 0.0111(18) -0.0037(15) 0.0020(14) 0.0063(16)
C7 0.022(2) 0.024(2) 0.022(2) 0.0053(17) 0.0068(17) 0.0104(17)
C20 0.023(2) 0.022(2) 0.032(2) -0.0057(18) -0.0029(19) 0.0089(18)
C26 0.018(2) 0.024(2) 0.018(2) 0.0011(16) 0.0021(16) 0.0047(17)
C27 0.018(2) 0.034(2) 0.016(2) 0.0018(18) 0.0067(16) 0.0023(18)
C4 0.019(2) 0.024(2) 0.021(2) -0.0025(16) 0.0044(16) 0.0070(17)
C5 0.020(2) 0.025(2) 0.030(2) -0.0043(18) 0.0057(18) 0.0050(18)
C30 0.022(2) 0.023(2) 0.022(2) 0.0018(17) 0.0084(17) 0.0070(17)
C11 0.020(2) 0.026(2) 0.0142(19) -0.0041(16) 0.0021(16) 0.0066(17)
C21 0.027(2) 0.020(2) 0.028(2) 0.0005(18) -0.0026(18) 0.0055(18)
C15 0.021(2) 0.025(2) 0.024(2) 0.0007(17) 0.0036(17) 0.0060(18)
C28 0.018(2) 0.036(3) 0.019(2) -0.0049(18) 0.0050(17) 0.0121(19)
C12 0.018(2) 0.039(3) 0.017(2) -0.0061(18) 0.0011(16) 0.0121(19)
C29 0.027(2) 0.023(2) 0.026(2) -0.0012(18) 0.0048(18) 0.0091(18)
C13 0.015(2) 0.035(3) 0.025(2) -0.0102(19) 0.0011(17) 0.0036(18)
C14 0.021(2) 0.026(2) 0.026(2) -0.0027(18) 0.0037(18) -0.0017(18)
Cl2 0.1317(17) 0.0212(7) 0.0466(9) 0.0045(6) -0.0164(10) 0.0135(8)
C31 0.023(2) 0.038(3) 0.047(3) -0.008(2) 0.013(2) 0.005(2)

loop_
_geom_bond_atom_site_label_1
_geom_bond_atom_site_label_2
_geom_bond_distance
_geom_bond_site_symmetry_2
_geom_bond_publ_flag
Cl1 C31 1.750(5) . ?
O3 C16 1.302(5) . ?
O3 Zn1 1.949(3) . ?
Zn1 O1 1.956(3) . ?
Zn1 S2 2.3018(12) . ?
Zn1 S1 2.3033(12) . ?
S2 C17 1.712(4) . ?
S1 C2 1.702(4) . ?
O2 C9 1.352(5) . ?
O2 C8 1.357(5) . ?
O4 C24 1.352(5) . ?
O4 C23 1.356(5) . ?
O1 C1 1.304(5) . ?
C23 C18 1.398(6) . ?
C23 C22 1.404(6) . ?
C18 C19 1.420(6) . ?
C18 C17 1.427(6) . ?
C17 C16 1.439(5) . ?
C2 C3 1.436(6) . ?
C2 C1 1.444(6) . ?
C8 C3 1.393(6) . ?
C8 C7 1.400(6) . ?
C3 C4 1.414(6) . ?
C24 C16 1.403(5) . ?
C24 C25 1.468(5) . ?
C25 C30 1.394(6) . ?
C25 C26 1.403(6) . ?
C1 C9 1.404(5) . ?
C22 C21 1.369(6) . ?
C6 C7 1.370(6) . ?
C6 C5 1.408(6) . ?
C19 C20 1.367(6) . ?
C9 C10 1.466(5) . ?
C10 C15 1.401(6) . ?
C10 C11 1.401(6) . ?
C20 C21 1.406(7) . ?
C26 C27 1.392(6) . ?
C27 C28 1.375(6) . ?
C4 C5 1.370(6) . ?
C30 C29 1.392(6) . ?
C11 C12 1.387(6) . ?
C15 C14 1.385(6) . ?
C28 C29 1.386(6) . ?
C12 C13 1.382(7) . ?
C13 C14 1.383(6) . ?
Cl2 C31 1.744(5) . ?
